data_1549244
loop_
_publ_author_name
'Parvin, Nasrina'
'Pal, Shiv'
'Echeverr\'ia, Jorge'
'Alvarez, Santiago'
'Khan, Shabana'

_publ_section_title
;
 Taming a monomeric
 [Cu(\h<sup>6</sup>-C<sub>6</sub>H<sub>6</sub>)]<sup>+</sup> complex with
 silylene.
;
_journal_issue 18
_journal_name_full 'Chemical science'
_journal_page_first 4333
_journal_page_last 4337
_journal_paper_doi 10.1039/c8sc00459e
_journal_volume 9
_journal_year 2018
_chemical_formula_moiety 'C27 H47 Cu N3 Si3, F6 Sb, 1.5(C6 H6)'
_chemical_formula_sum 'C36 H56 Cu F6 N3 Sb Si3'
_chemical_formula_weight 914.39
_space_group_crystal_system monoclinic
_space_group_IT_number 14
_space_group_name_Hall '-P 2yn'
_space_group_name_H-M_alt 'P 1 21/n 1'
_symmetry_space_group_name_Hall '-P 2yn'
_symmetry_space_group_name_H-M 'P 1 21/n 1'
_atom_sites_solution_hydrogens geom
_audit_creation_method SHELXL-2014/7
_audit_update_record
;
2017-03-24 deposited with the CCDC.
2018-04-13 downloaded from the CCDC.
;
_cell_angle_alpha 90
_cell_angle_beta 107.874(10)
_cell_angle_gamma 90
_cell_formula_units_Z 4
_cell_length_a 14.617(7)
_cell_length_b 14.759(7)
_cell_length_c 21.243(10)
_cell_measurement_reflns_used 9817
_cell_measurement_temperature 100(2)
_cell_measurement_theta_max 23.90
_cell_measurement_theta_min 2.44
_cell_volume 4362(4)
_computing_cell_refinement 'Bruker SAINT'
_computing_data_collection 'Bruker APEX2'
_computing_data_reduction 'Bruker SAINT'
_computing_molecular_graphics 'Bruker SHELXTL'
_computing_publication_material 'Bruker SHELXTL'
_computing_structure_refinement 'SHELXL-2014 (Sheldrick 2014)'
_computing_structure_solution 'SHELXS-97 (Sheldrick 2008)'
_diffrn_ambient_temperature 100(2)
_diffrn_measured_fraction_theta_full 0.999
_diffrn_measured_fraction_theta_max 0.999
_diffrn_measurement_device_type 'Bruker APEX-II CCD'
_diffrn_measurement_method '\f and \w scans'
_diffrn_radiation_type MoK\a
_diffrn_radiation_wavelength 0.71073
_diffrn_reflns_av_R_equivalents 0.1631
_diffrn_reflns_av_unetI/netI 0.0918
_diffrn_reflns_Laue_measured_fraction_full 0.999
_diffrn_reflns_Laue_measured_fraction_max 0.999
_diffrn_reflns_limit_h_max 17
_diffrn_reflns_limit_h_min -17
_diffrn_reflns_limit_k_max 17
_diffrn_reflns_limit_k_min -17
_diffrn_reflns_limit_l_max 25
_diffrn_reflns_limit_l_min -25
_diffrn_reflns_number 77830
_diffrn_reflns_point_group_measured_fraction_full 0.999
_diffrn_reflns_point_group_measured_fraction_max 0.999
_diffrn_reflns_theta_full 25.242
_diffrn_reflns_theta_max 25.250
_diffrn_reflns_theta_min 2.442
_exptl_absorpt_coefficient_mu 1.242
_exptl_absorpt_correction_type multi-scan
_exptl_absorpt_process_details 'Sheldrick,G.M.(2012) SADABS.Bruker AXS Inc.,Madison,Wisconsin, USA.'
_exptl_crystal_colour colorless
_exptl_crystal_density_diffrn 1.393
_exptl_crystal_description block
_exptl_crystal_F_000 1876
_exptl_crystal_size_max 0.2
_exptl_crystal_size_mid 0.1
_exptl_crystal_size_min 0.1
_exptl_transmission_factor_max 0.7457
_exptl_transmission_factor_min 0.6442
_refine_diff_density_max 1.218
_refine_diff_density_min -0.860
_refine_diff_density_rms 0.127
_refine_ls_extinction_method none
_refine_ls_goodness_of_fit_ref 1.010
_refine_ls_hydrogen_treatment constr
_refine_ls_matrix_type full
_refine_ls_number_parameters 451
_refine_ls_number_reflns 7893
_refine_ls_number_restraints 18
_refine_ls_restrained_S_all 1.009
_refine_ls_R_factor_all 0.1162
_refine_ls_R_factor_gt 0.0586
_refine_ls_shift/su_max 0.001
_refine_ls_shift/su_mean 0.000
_refine_ls_structure_factor_coef Fsqd
_refine_ls_weighting_details 'w=1/[\s^2^(Fo^2^)+(0.0516P)^2^+20.3678P] where P=(Fo^2^+2Fc^2^)/3'
_refine_ls_weighting_scheme calc
_refine_ls_wR_factor_gt 0.1179
_refine_ls_wR_factor_ref 0.1441
_reflns_Friedel_coverage 0.000
_reflns_number_gt 5006
_reflns_number_total 7893
_reflns_threshold_expression 'I > 2\s(I)'
_cod_data_source_file c8sc00459e2.cif
_cod_data_source_block 3_a
_cod_depositor_comments 'Adding full bibliography for 1549244--1549247.cif.'
_cod_original_cell_volume 4361(4)
_cod_database_code 1549244
_shelx_shelxl_version_number 2014/7
_shelx_space_group_comment
;
The symmetry employed for this shelxl refinement is uniquely defined
by the following loop, which should always be used as a source of
symmetry information in preference to the above space-group names.
They are only intended as comments.
;

loop_
_space_group_symop_operation_xyz
'x, y, z'
'-x+1/2, y+1/2, -z+1/2'
'-x, -y, -z'
'x-1/2, -y-1/2, z-1/2'

loop_
_atom_site_label
_atom_site_type_symbol
_atom_site_fract_x
_atom_site_fract_y
_atom_site_fract_z
_atom_site_U_iso_or_equiv
_atom_site_adp_type
_atom_site_occupancy
_atom_site_site_symmetry_order
_atom_site_calc_flag
_atom_site_refinement_flags_posn
_atom_site_refinement_flags_adp
C33 C 0.9160(5) 0.8267(5) 0.5871(3) 0.086(4) Uani 1 1 d G .
H33 H 0.9520 0.8075 0.6291 0.103 Uiso 1 1 calc R U
C34 C 0.9301(4) 0.9127(5) 0.5652(4) 0.100(4) Uani 1 1 d G U
H34 H 0.9756 0.9512 0.5925 0.120 Uiso 1 1 calc R U
C35 C 0.8763(5) 0.9413(4) 0.5024(4) 0.099(4) Uani 1 1 d G U
H35 H 0.8858 0.9989 0.4877 0.119 Uiso 1 1 calc R U
C31 C 0.8083(5) 0.8838(5) 0.4615(3) 0.085(4) Uani 1 1 d G .
H31 H 0.7723 0.9029 0.4195 0.102 Uiso 1 1 calc R U
C30 C 0.7941(4) 0.7977(5) 0.4834(3) 0.077(3) Uani 1 1 d G U
H30 H 0.7486 0.7593 0.4560 0.093 Uiso 1 1 calc R U
C32 C 0.8480(5) 0.7692(4) 0.5462(4) 0.080(3) Uani 1 1 d G .
H32 H 0.8385 0.7116 0.5608 0.096 Uiso 1 1 calc R U
C37 C 1.0199(4) 0.4897(4) 0.2483(3) 0.0175(13) Uani 1 1 d . .
C9 C 1.2797(4) 0.5242(4) 0.4580(3) 0.0262(15) Uani 1 1 d . .
H9 H 1.3457 0.5252 0.4650 0.031 Uiso 1 1 calc R U
C10 C 1.1054(4) 0.4941(4) 0.2209(3) 0.0254(15) Uani 1 1 d . .
H10A H 1.0948 0.5413 0.1884 0.038 Uiso 1 1 calc R U
H10B H 1.1119 0.4371 0.2010 0.038 Uiso 1 1 calc R U
H10C H 1.1631 0.5067 0.2564 0.038 Uiso 1 1 calc R U
C11 C 1.2426(5) 0.4754(4) 0.5002(3) 0.0270(16) Uani 1 1 d . .
H11 H 1.2835 0.4434 0.5354 0.032 Uiso 1 1 calc R U
C12 C 1.1198(4) 0.5703(4) 0.3948(3) 0.0186(14) Uani 1 1 d . .
C13 C 0.8226(5) 0.5985(4) 0.3303(3) 0.0300(16) Uani 1 1 d . .
H13A H 0.8551 0.5474 0.3189 0.045 Uiso 1 1 calc R U
H13B H 0.7742 0.5774 0.3488 0.045 Uiso 1 1 calc R U
H13C H 0.8682 0.6353 0.3622 0.045 Uiso 1 1 calc R U
C14 C 1.0344(5) 0.4113(4) 0.2986(3) 0.0252(15) Uani 1 1 d . .
H14A H 1.0964 0.4168 0.3312 0.038 Uiso 1 1 calc R U
H14B H 1.0305 0.3544 0.2760 0.038 Uiso 1 1 calc R U
H14C H 0.9853 0.4139 0.3199 0.038 Uiso 1 1 calc R U
C15 C 0.9270(5) 0.4742(4) 0.1917(3) 0.0292(16) Uani 1 1 d . .
H15A H 0.8744 0.4669 0.2093 0.044 Uiso 1 1 calc R U
H15B H 0.9334 0.4205 0.1678 0.044 Uiso 1 1 calc R U
H15C H 0.9150 0.5253 0.1623 0.044 Uiso 1 1 calc R U
C16 C 1.0830(4) 0.5215(4) 0.4382(3) 0.0263(15) Uani 1 1 d . .
H16 H 1.0172 0.5209 0.4320 0.032 Uiso 1 1 calc R U
C17 C 0.6768(5) 0.5899(5) 0.1963(3) 0.0357(18) Uani 1 1 d . .
H17A H 0.6530 0.6183 0.1538 0.054 Uiso 1 1 calc R U
H17B H 0.6242 0.5778 0.2133 0.054 Uiso 1 1 calc R U
H17C H 0.7080 0.5340 0.1921 0.054 Uiso 1 1 calc R U
C18 C 0.8212(5) 0.7217(5) 0.0707(3) 0.0322(17) Uani 1 1 d . .
H18A H 0.8864 0.7009 0.0806 0.048 Uiso 1 1 calc R U
H18B H 0.8071 0.7630 0.0341 0.048 Uiso 1 1 calc R U
H18C H 0.7783 0.6709 0.0595 0.048 Uiso 1 1 calc R U
C19 C 0.6751(5) 0.8112(5) 0.1236(3) 0.0377(18) Uani 1 1 d . .
H19A H 0.6371 0.7569 0.1155 0.056 Uiso 1 1 calc R U
H19B H 0.6570 0.8487 0.0848 0.056 Uiso 1 1 calc R U
H19C H 0.6645 0.8436 0.1600 0.056 Uiso 1 1 calc R U
C20 C 1.0569(5) 0.7818(4) 0.3778(3) 0.0303(17) Uani 1 1 d . .
C21 C 0.8690(5) 0.8926(4) 0.1594(4) 0.0373(18) Uani 1 1 d . .
H21A H 0.8547 0.9233 0.1951 0.056 Uiso 1 1 calc R U
H21B H 0.8477 0.9288 0.1200 0.056 Uiso 1 1 calc R U
H21C H 0.9371 0.8829 0.1706 0.056 Uiso 1 1 calc R U
C22 C 0.7013(5) 0.7626(5) 0.2826(4) 0.0354(18) Uani 1 1 d . .
H22A H 0.7423 0.8149 0.2924 0.053 Uiso 1 1 calc R U
H22B H 0.6860 0.7445 0.3216 0.053 Uiso 1 1 calc R U
H22C H 0.6431 0.7771 0.2482 0.053 Uiso 1 1 calc R U
C23 C 1.1583(5) 0.8106(5) 0.3808(4) 0.0414(19) Uani 1 1 d . .
H23A H 1.2023 0.7620 0.3985 0.062 Uiso 1 1 calc R U
H23B H 1.1766 0.8629 0.4086 0.062 Uiso 1 1 calc R U
H23C H 1.1599 0.8250 0.3371 0.062 Uiso 1 1 calc R U
C24 C 1.1444(5) 0.4745(5) 0.4899(3) 0.0345(18) Uani 1 1 d . .
H24 H 1.1197 0.4417 0.5184 0.041 Uiso 1 1 calc R U
C25 C 0.4447(7) 0.9268(5) 0.4701(4) 0.048(2) Uani 1 1 d . .
H25 H 0.4070 0.8780 0.4494 0.057 Uiso 1 1 calc R U
C26 C 0.5381(7) 0.9343(5) 0.4697(4) 0.050(2) Uani 1 1 d . .
H26 H 0.5642 0.8895 0.4497 0.060 Uiso 1 1 calc R U
C27 C 1.0513(6) 0.7580(5) 0.4466(3) 0.044(2) Uani 1 1 d . .
H27A H 0.9869 0.7403 0.4434 0.066 Uiso 1 1 calc R U
H27B H 1.0692 0.8099 0.4750 0.066 Uiso 1 1 calc R U
H27C H 1.0945 0.7089 0.4647 0.066 Uiso 1 1 calc R U
C28 C 0.5930(6) 1.0070(6) 0.4983(4) 0.053(2) Uani 1 1 d . .
H28 H 0.6557 1.0123 0.4966 0.063 Uiso 1 1 calc R U
C29 C 0.9841(6) 0.8575(5) 0.3488(4) 0.060(3) Uani 1 1 d . .
H29A H 0.9919 0.8782 0.3080 0.091 Uiso 1 1 calc R U
H29B H 0.9948 0.9069 0.3796 0.091 Uiso 1 1 calc R U
H29C H 0.9200 0.8346 0.3409 0.091 Uiso 1 1 calc R U
Sb1 Sb 0.47647(3) 0.65369(3) 0.36337(2) 0.02748(15) Uani 1 1 d . .
Cu1 Cu 1.06267(6) 0.74389(6) 0.18189(4) 0.0339(2) Uani 1 1 d . .
Si1 Si 0.97061(11) 0.69247(11) 0.24066(8) 0.0169(4) Uani 1 1 d . .
Si3 Si 0.76494(12) 0.66697(12) 0.25449(9) 0.0212(4) Uani 1 1 d . .
Si2 Si 0.80561(13) 0.78079(12) 0.14448(9) 0.0226(4) Uani 1 1 d . .
N3 N 0.8472(3) 0.7101(3) 0.2157(2) 0.0176(11) Uani 1 1 d . .
N1 N 1.0068(3) 0.5794(3) 0.2770(2) 0.0167(11) Uani 1 1 d . .
N2 N 1.0254(3) 0.7047(3) 0.3308(2) 0.0213(12) Uani 1 1 d . .
F006 F 0.3648(3) 0.5944(3) 0.3137(2) 0.0607(14) Uani 1 1 d . .
F008 F 0.5881(3) 0.7113(4) 0.4154(3) 0.0759(16) Uani 1 1 d . .
F00A F 0.4447(4) 0.7555(3) 0.3119(3) 0.092(2) Uani 1 1 d . .
F00C F 0.4112(4) 0.6970(3) 0.4211(3) 0.0775(17) Uani 1 1 d . .
F00D F 0.5072(3) 0.5502(3) 0.4178(3) 0.0748(16) Uani 1 1 d . .
F00G F 0.5443(4) 0.6063(4) 0.3113(3) 0.097(2) Uani 1 1 d . .
C36 C 1.2186(4) 0.5717(4) 0.4049(3) 0.0224(14) Uani 1 1 d . .
H36 H 1.2436 0.6042 0.3764 0.027 Uiso 1 1 calc R U
C5 C 1.0967(5) 0.7603(5) 0.0809(4) 0.0351(18) Uani 1 1 d . .
H5 H 1.0478 0.7446 0.0392 0.042 Uiso 1 1 calc R U
C1 C 1.0522(4) 0.6171(4) 0.3360(3) 0.0177(14) Uani 1 1 d . .
C4 C 1.1609(5) 0.6947(5) 0.1155(4) 0.0342(17) Uani 1 1 d . .
H4 H 1.1549 0.6324 0.0988 0.041 Uiso 1 1 calc R U
C6 C 1.0971(5) 0.8459(5) 0.1078(4) 0.0378(18) Uani 1 1 d . .
H6 H 1.0495 0.8913 0.0850 0.045 Uiso 1 1 calc R U
C2 C 1.2280(5) 0.7991(5) 0.2044(4) 0.0352(18) Uani 1 1 d . .
H2 H 1.2678 0.8105 0.2500 0.042 Uiso 1 1 calc R U
C7 C 1.1630(5) 0.8653(5) 0.1697(4) 0.041(2) Uani 1 1 d . .
H7 H 1.1597 0.9237 0.1909 0.050 Uiso 1 1 calc R U
C3 C 1.2270(5) 0.7142(5) 0.1767(4) 0.0337(17) Uani 1 1 d . .
H3 H 1.2653 0.6652 0.2033 0.040 Uiso 1 1 calc R U

loop_
_atom_site_aniso_label
_atom_site_aniso_U_11
_atom_site_aniso_U_22
_atom_site_aniso_U_33
_atom_site_aniso_U_23
_atom_site_aniso_U_13
_atom_site_aniso_U_12
C33 0.065(7) 0.084(8) 0.094(8) -0.024(7) 0.003(6) 0.020(6)
C34 0.100(4) 0.099(4) 0.100(4) -0.0008(10) 0.0289(15) 0.0002(10)
C35 0.099(4) 0.098(4) 0.100(4) -0.0002(10) 0.0298(15) 0.0007(10)
C31 0.059(6) 0.139(10) 0.046(6) -0.035(6) -0.002(5) 0.054(6)
C30 0.077(3) 0.078(3) 0.077(3) -0.0014(10) 0.0242(13) -0.0006(10)
C32 0.075(7) 0.072(7) 0.118(10) -0.031(7) 0.069(7) -0.021(6)
C37 0.015(3) 0.017(3) 0.018(3) -0.002(3) 0.001(3) 0.000(2)
C9 0.017(3) 0.026(4) 0.029(4) -0.003(3) -0.003(3) 0.007(3)
C10 0.033(4) 0.019(4) 0.028(4) -0.001(3) 0.014(3) 0.004(3)
C11 0.032(4) 0.026(4) 0.015(4) 0.001(3) -0.004(3) 0.011(3)
C12 0.020(3) 0.019(3) 0.014(3) -0.002(3) 0.001(3) 0.006(3)
C13 0.027(4) 0.032(4) 0.034(4) 0.008(3) 0.014(3) 0.003(3)
C14 0.030(4) 0.015(3) 0.030(4) 0.004(3) 0.008(3) 0.003(3)
C15 0.038(4) 0.017(3) 0.030(4) -0.006(3) 0.005(3) 0.001(3)
C16 0.018(3) 0.041(4) 0.020(4) 0.005(3) 0.006(3) 0.010(3)
C17 0.027(4) 0.035(4) 0.041(5) 0.009(3) 0.004(3) -0.002(3)
C18 0.028(4) 0.042(4) 0.024(4) 0.003(3) 0.004(3) 0.006(3)
C19 0.036(4) 0.047(5) 0.027(4) 0.011(3) 0.005(3) 0.016(4)
C20 0.037(4) 0.020(4) 0.026(4) -0.011(3) -0.003(3) 0.008(3)
C21 0.042(4) 0.024(4) 0.041(5) 0.016(3) 0.006(4) 0.014(3)
C22 0.036(4) 0.035(4) 0.042(5) 0.007(3) 0.020(4) 0.012(3)
C23 0.047(5) 0.028(4) 0.043(5) -0.009(4) 0.005(4) -0.014(3)
C24 0.039(4) 0.047(5) 0.021(4) 0.008(3) 0.016(3) 0.013(4)
C25 0.077(6) 0.029(5) 0.031(5) 0.006(4) 0.007(4) -0.005(4)
C26 0.084(7) 0.030(5) 0.048(5) 0.007(4) 0.039(5) 0.004(4)
C27 0.051(5) 0.045(5) 0.035(5) -0.024(4) 0.013(4) -0.004(4)
C28 0.062(6) 0.043(5) 0.057(6) 0.026(4) 0.025(5) 0.002(5)
C29 0.067(6) 0.035(5) 0.055(6) -0.023(4) -0.017(5) 0.022(4)
Sb1 0.0238(2) 0.0203(2) 0.0382(3) 0.0004(2) 0.0093(2) -0.0013(2)
Cu1 0.0299(5) 0.0374(5) 0.0397(5) 0.0128(4) 0.0186(4) -0.0028(4)
Si1 0.0179(9) 0.0140(8) 0.0176(9) 0.0004(7) 0.0036(7) 0.0012(7)
Si3 0.0177(9) 0.0237(10) 0.0225(10) 0.0040(8) 0.0064(8) 0.0032(7)
Si2 0.0249(10) 0.0216(10) 0.0212(10) 0.0052(8) 0.0068(8) 0.0067(8)
N3 0.021(3) 0.011(3) 0.021(3) 0.000(2) 0.006(2) 0.001(2)
N1 0.016(3) 0.016(3) 0.016(3) -0.002(2) 0.002(2) 0.001(2)
N2 0.021(3) 0.018(3) 0.024(3) -0.001(2) 0.004(2) 0.004(2)
F006 0.063(3) 0.072(3) 0.043(3) -0.009(2) 0.012(2) -0.037(3)
F008 0.049(3) 0.101(4) 0.077(4) -0.021(3) 0.019(3) -0.036(3)
F00A 0.072(4) 0.058(3) 0.126(5) 0.059(3) 0.000(4) -0.009(3)
F00C 0.072(4) 0.062(3) 0.119(5) -0.041(3) 0.061(3) -0.026(3)
F00D 0.061(3) 0.064(3) 0.094(4) 0.042(3) 0.017(3) 0.007(3)
F00G 0.121(5) 0.058(4) 0.157(6) -0.027(4) 0.109(5) -0.022(3)
C36 0.021(3) 0.023(4) 0.022(4) -0.002(3) 0.004(3) 0.002(3)
C5 0.031(4) 0.043(5) 0.035(4) 0.008(4) 0.016(3) -0.002(3)
C1 0.013(3) 0.019(3) 0.024(4) -0.002(3) 0.009(3) -0.003(3)
C4 0.039(4) 0.035(4) 0.037(5) 0.000(4) 0.023(4) -0.001(3)
C6 0.034(4) 0.031(4) 0.055(5) 0.018(4) 0.023(4) -0.003(3)
C2 0.027(4) 0.035(4) 0.044(5) 0.002(4) 0.012(4) -0.007(3)
C7 0.041(5) 0.024(4) 0.067(6) 0.001(4) 0.028(4) -0.012(3)
C3 0.026(4) 0.033(4) 0.045(5) 0.012(4) 0.015(4) 0.004(3)

loop_
_atom_type_symbol
_atom_type_description
_atom_type_scat_dispersion_real
_atom_type_scat_dispersion_imag
_atom_type_scat_source
C C 0.0033 0.0016 'International Tables Vol C Tables 4.2.6.8 and 6.1.1.4'
H H 0.0000 0.0000 'International Tables Vol C Tables 4.2.6.8 and 6.1.1.4'
N N 0.0061 0.0033 'International Tables Vol C Tables 4.2.6.8 and 6.1.1.4'
F F 0.0171 0.0103 'International Tables Vol C Tables 4.2.6.8 and 6.1.1.4'
Si Si 0.0817 0.0704 'International Tables Vol C Tables 4.2.6.8 and 6.1.1.4'
Cu Cu 0.3201 1.2651 'International Tables Vol C Tables 4.2.6.8 and 6.1.1.4'
Sb Sb -0.5866 1.5461 'International Tables Vol C Tables 4.2.6.8 and 6.1.1.4'

loop_
_geom_angle_atom_site_label_1
_geom_angle_atom_site_label_2
_geom_angle_atom_site_label_3
_geom_angle
_geom_angle_site_symmetry_1
_geom_angle_site_symmetry_3
C34 C33 C32 120.0 . .
C34 C33 H33 120.0 . .
C32 C33 H33 120.0 . .
C35 C34 C33 120.0 . .
C35 C34 H34 120.0 . .
C33 C34 H34 120.0 . .
C34 C35 C31 120.0 . .
C34 C35 H35 120.0 . .
C31 C35 H35 120.0 . .
C30 C31 C35 120.0 . .
C30 C31 H31 120.0 . .
C35 C31 H31 120.0 . .
C31 C30 C32 120.0 . .
C31 C30 H30 120.0 . .
C32 C30 H30 120.0 . .
C30 C32 C33 120.0 . .
C30 C32 H32 120.0 . .
C33 C32 H32 120.0 . .
N1 C37 C15 105.1(5) . .
N1 C37 C10 109.8(5) . .
C15 C37 C10 109.8(5) . .
N1 C37 C14 112.8(5) . .
C15 C37 C14 109.3(5) . .
C10 C37 C14 109.9(5) . .
C11 C9 C36 120.3(6) . .
C11 C9 H9 119.9 . .
C36 C9 H9 119.9 . .
C37 C10 H10A 109.5 . .
C37 C10 H10B 109.5 . .
H10A C10 H10B 109.5 . .
C37 C10 H10C 109.5 . .
H10A C10 H10C 109.5 . .
H10B C10 H10C 109.5 . .
C24 C11 C9 119.8(6) . .
C24 C11 H11 120.1 . .
C9 C11 H11 120.1 . .
C36 C12 C16 119.7(5) . .
C36 C12 C1 120.5(5) . .
C16 C12 C1 119.8(5) . .
Si3 C13 H13A 109.5 . .
Si3 C13 H13B 109.5 . .
H13A C13 H13B 109.5 . .
Si3 C13 H13C 109.5 . .
H13A C13 H13C 109.5 . .
H13B C13 H13C 109.5 . .
C37 C14 H14A 109.5 . .
C37 C14 H14B 109.5 . .
H14A C14 H14B 109.5 . .
C37 C14 H14C 109.5 . .
H14A C14 H14C 109.5 . .
H14B C14 H14C 109.5 . .
C37 C15 H15A 109.5 . .
C37 C15 H15B 109.5 . .
H15A C15 H15B 109.5 . .
C37 C15 H15C 109.5 . .
H15A C15 H15C 109.5 . .
H15B C15 H15C 109.5 . .
C24 C16 C12 119.8(6) . .
C24 C16 H16 120.1 . .
C12 C16 H16 120.1 . .
Si3 C17 H17A 109.5 . .
Si3 C17 H17B 109.5 . .
H17A C17 H17B 109.5 . .
Si3 C17 H17C 109.5 . .
H17A C17 H17C 109.5 . .
H17B C17 H17C 109.5 . .
Si2 C18 H18A 109.5 . .
Si2 C18 H18B 109.5 . .
H18A C18 H18B 109.5 . .
Si2 C18 H18C 109.5 . .
H18A C18 H18C 109.5 . .
H18B C18 H18C 109.5 . .
Si2 C19 H19A 109.5 . .
Si2 C19 H19B 109.5 . .
H19A C19 H19B 109.5 . .
Si2 C19 H19C 109.5 . .
H19A C19 H19C 109.5 . .
H19B C19 H19C 109.5 . .
N2 C20 C23 109.8(5) . .
N2 C20 C27 111.7(5) . .
C23 C20 C27 111.1(6) . .
N2 C20 C29 104.7(5) . .
C23 C20 C29 111.1(6) . .
C27 C20 C29 108.4(6) . .
Si2 C21 H21A 109.5 . .
Si2 C21 H21B 109.5 . .
H21A C21 H21B 109.5 . .
Si2 C21 H21C 109.5 . .
H21A C21 H21C 109.5 . .
H21B C21 H21C 109.5 . .
Si3 C22 H22A 109.5 . .
Si3 C22 H22B 109.5 . .
H22A C22 H22B 109.5 . .
Si3 C22 H22C 109.5 . .
H22A C22 H22C 109.5 . .
H22B C22 H22C 109.5 . .
C20 C23 H23A 109.5 . .
C20 C23 H23B 109.5 . .
H23A C23 H23B 109.5 . .
C20 C23 H23C 109.5 . .
H23A C23 H23C 109.5 . .
H23B C23 H23C 109.5 . .
C16 C24 C11 120.9(6) . .
C16 C24 H24 119.6 . .
C11 C24 H24 119.6 . .
C26 C25 C28 119.2(8) . 3_676
C26 C25 H25 120.4 . .
C28 C25 H25 120.4 3_676 .
C28 C26 C25 120.7(8) . .
C28 C26 H26 119.6 . .
C25 C26 H26 119.6 . .
C20 C27 H27A 109.5 . .
C20 C27 H27B 109.5 . .
H27A C27 H27B 109.5 . .
C20 C27 H27C 109.5 . .
H27A C27 H27C 109.5 . .
H27B C27 H27C 109.5 . .
C26 C28 C25 120.0(8) . 3_676
C26 C28 H28 120.0 . .
C25 C28 H28 120.0 3_676 .
C20 C29 H29A 109.5 . .
C20 C29 H29B 109.5 . .
H29A C29 H29B 109.5 . .
C20 C29 H29C 109.5 . .
H29A C29 H29C 109.5 . .
H29B C29 H29C 109.5 . .
F00A Sb1 F00G 92.1(3) . .
F00A Sb1 F006 91.7(2) . .
F00G Sb1 F006 91.2(2) . .
F00A Sb1 F008 89.7(3) . .
F00G Sb1 F008 89.7(3) . .
F006 Sb1 F008 178.3(2) . .
F00A Sb1 F00C 91.4(3) . .
F00G Sb1 F00C 176.3(3) . .
F006 Sb1 F00C 89.9(2) . .
F008 Sb1 F00C 89.1(2) . .
F00A Sb1 F00D 178.5(3) . .
F00G Sb1 F00D 89.4(3) . .
F006 Sb1 F00D 88.3(2) . .
F008 Sb1 F00D 90.3(2) . .
F00C Sb1 F00D 87.0(3) . .
Si1 Cu1 C6 152.36(19) . .
Si1 Cu1 C5 151.12(19) . .
C6 Cu1 C5 34.3(2) . .
Si1 Cu1 C7 144.6(2) . .
C6 Cu1 C7 34.5(3) . .
C5 Cu1 C7 61.0(3) . .
Si1 Cu1 C4 142.58(18) . .
C6 Cu1 C4 60.8(3) . .
C5 Cu1 C4 33.9(2) . .
C7 Cu1 C4 70.5(3) . .
Si1 Cu1 C2 136.97(19) . .
C6 Cu1 C2 61.0(2) . .
C5 Cu1 C2 70.9(2) . .
C7 Cu1 C2 33.7(2) . .
C4 Cu1 C2 59.1(2) . .
Si1 Cu1 C3 136.41(17) . .
C6 Cu1 C3 70.9(2) . .
C5 Cu1 C3 60.0(2) . .
C7 Cu1 C3 59.3(2) . .
C4 Cu1 C3 33.0(2) . .
C2 Cu1 C3 32.5(2) . .
N3 Si1 N2 112.5(2) . .
N3 Si1 N1 113.6(2) . .
N2 Si1 N1 71.2(2) . .
N3 Si1 Cu1 121.74(18) . .
N2 Si1 Cu1 113.80(18) . .
N1 Si1 Cu1 113.38(16) . .
N3 Si1 C1 123.5(2) . .
N2 Si1 C1 35.9(2) . .
N1 Si1 C1 35.9(2) . .
Cu1 Si1 C1 114.76(16) . .
N3 Si3 C13 113.9(3) . .
N3 Si3 C17 109.8(3) . .
C13 Si3 C17 106.1(3) . .
N3 Si3 C22 110.5(3) . .
C13 Si3 C22 105.5(3) . .
C17 Si3 C22 111.0(3) . .
N3 Si2 C18 109.9(3) . .
N3 Si2 C21 110.5(3) . .
C18 Si2 C21 111.8(3) . .
N3 Si2 C19 113.4(3) . .
C18 Si2 C19 106.9(3) . .
C21 Si2 C19 104.1(3) . .
Si1 N3 Si3 126.4(3) . .
Si1 N3 Si2 113.5(3) . .
Si3 N3 Si2 120.1(3) . .
C1 N1 C37 131.2(5) . .
C1 N1 Si1 90.6(4) . .
C37 N1 Si1 133.3(4) . .
C1 N2 C20 131.0(5) . .
C1 N2 Si1 90.7(4) . .
C20 N2 Si1 135.8(4) . .
C9 C36 C12 119.6(6) . .
C9 C36 H36 120.2 . .
C12 C36 H36 120.2 . .
C6 C5 C4 119.9(7) . .
C6 C5 Cu1 72.2(4) . .
C4 C5 Cu1 75.1(4) . .
C6 C5 H5 120.0 . .
C4 C5 H5 120.0 . .
Cu1 C5 H5 120.0 . .
N1 C1 N2 105.9(5) . .
N1 C1 C12 126.5(5) . .
N2 C1 C12 127.6(5) . .
N1 C1 Si1 53.5(3) . .
N2 C1 Si1 53.4(3) . .
C12 C1 Si1 170.7(4) . .
C3 C4 C5 120.9(7) . .
C3 C4 Cu1 76.1(4) . .
C5 C4 Cu1 71.0(4) . .
C3 C4 H4 119.4 . .
C5 C4 H4 119.4 . .
Cu1 C4 H4 119.4 . .
C5 C6 C7 119.2(7) . .
C5 C6 Cu1 73.5(4) . .
C7 C6 Cu1 74.2(4) . .
C5 C6 H6 120.3 . .
C7 C6 H6 120.3 . .
Cu1 C6 H6 120.3 . .
C3 C2 C7 119.4(7) . .
C3 C2 Cu1 74.7(4) . .
C7 C2 Cu1 70.2(4) . .
C3 C2 H2 120.1 . .
C7 C2 H2 120.1 . .
Cu1 C2 H2 120.1 . .
C6 C7 C2 120.7(7) . .
C6 C7 Cu1 71.3(4) . .
C2 C7 Cu1 76.0(4) . .
C6 C7 H7 119.5 . .
C2 C7 H7 119.5 . .
Cu1 C7 H7 119.5 . .
C2 C3 C4 119.9(7) . .
C2 C3 Cu1 72.8(4) . .
C4 C3 Cu1 70.9(4) . .
C2 C3 H3 119.7 . .
C4 C3 H3 119.7 . .
Cu1 C3 H3 119.7 . .

loop_
_geom_bond_atom_site_label_1
_geom_bond_atom_site_label_2
_geom_bond_distance
_geom_bond_site_symmetry_2
C33 C34 1.3900 .
C33 C32 1.3900 .
C33 H33 0.9300 .
C34 C35 1.3900 .
C34 H34 0.9300 .
C35 C31 1.3900 .
C35 H35 0.9300 .
C31 C30 1.3900 .
C31 H31 0.9300 .
C30 C32 1.3900 .
C30 H30 0.9300 .
C32 H32 0.9300 .
C37 N1 1.493(7) .
C37 C15 1.530(8) .
C37 C10 1.532(8) .
C37 C14 1.546(8) .
C9 C11 1.384(9) .
C9 C36 1.395(8) .
C9 H9 0.9300 .
C10 H10A 0.9600 .
C10 H10B 0.9600 .
C10 H10C 0.9600 .
C11 C24 1.383(9) .
C11 H11 0.9300 .
C12 C36 1.393(8) .
C12 C16 1.401(8) .
C12 C1 1.502(8) .
C13 Si3 1.869(6) .
C13 H13A 0.9600 .
C13 H13B 0.9600 .
C13 H13C 0.9600 .
C14 H14A 0.9600 .
C14 H14B 0.9600 .
C14 H14C 0.9600 .
C15 H15A 0.9600 .
C15 H15B 0.9600 .
C15 H15C 0.9600 .
C16 C24 1.374(9) .
C16 H16 0.9300 .
C17 Si3 1.872(7) .
C17 H17A 0.9600 .
C17 H17B 0.9600 .
C17 H17C 0.9600 .
C18 Si2 1.868(7) .
C18 H18A 0.9600 .
C18 H18B 0.9600 .
C18 H18C 0.9600 .
C19 Si2 1.875(7) .
C19 H19A 0.9600 .
C19 H19B 0.9600 .
C19 H19C 0.9600 .
C20 N2 1.489(8) .
C20 C23 1.525(10) .
C20 C27 1.531(10) .
C20 C29 1.535(9) .
C21 Si2 1.871(7) .
C21 H21A 0.9600 .
C21 H21B 0.9600 .
C21 H21C 0.9600 .
C22 Si3 1.886(6) .
C22 H22A 0.9600 .
C22 H22B 0.9600 .
C22 H22C 0.9600 .
C23 H23A 0.9600 .
C23 H23B 0.9600 .
C23 H23C 0.9600 .
C24 H24 0.9300 .
C25 C26 1.373(11) .
C25 C28 1.392(11) 3_676
C25 H25 0.9300 .
C26 C28 1.366(11) .
C26 H26 0.9300 .
C27 H27A 0.9600 .
C27 H27B 0.9600 .
C27 H27C 0.9600 .
C28 C25 1.392(11) 3_676
C28 H28 0.9300 .
C29 H29A 0.9600 .
C29 H29B 0.9600 .
C29 H29C 0.9600 .
Sb1 F00A 1.832(5) .
Sb1 F00G 1.835(5) .
Sb1 F006 1.867(4) .
Sb1 F008 1.871(5) .
Sb1 F00C 1.882(5) .
Sb1 F00D 1.886(5) .
Cu1 Si1 2.2307(19) .
Cu1 C6 2.342(7) .
Cu1 C5 2.359(7) .
Cu1 C7 2.379(6) .
Cu1 C4 2.412(7) .
Cu1 C2 2.454(7) .
Cu1 C3 2.477(7) .
Si1 N3 1.736(5) .
Si1 N2 1.843(5) .
Si1 N1 1.847(5) .
Si1 C1 2.296(6) .
Si3 N3 1.772(5) .
Si2 N3 1.783(5) .
N1 C1 1.345(7) .
N2 C1 1.346(7) .
C36 H36 0.9300 .
C5 C6 1.387(10) .
C5 C4 1.391(10) .
C5 H5 0.9800 .
C4 C3 1.392(10) .
C4 H4 0.9800 .
C6 C7 1.400(10) .
C6 H6 0.9800 .
C2 C3 1.382(10) .
C2 C7 1.403(10) .
C2 H2 0.9800 .
C7 H7 0.9800 .
C3 H3 0.9800 .
